data_1554971
loop_
_publ_author_name
'Anguera, Gonzalo'
'Kauffmann, Brice'
'Borrell, Jos\'e I'
'Borr\'os, Salvador'
'S\'anchez-Garc\'ia, David'

_publ_section_title
;
 Quaterpyrroles as building blocks for the synthesis of expanded
 porphyrins.
;
_journal_issue 9
_journal_name_full 'Organic letters'
_journal_page_first 2194
_journal_page_last 2197
_journal_paper_doi 10.1021/acs.orglett.5b00767
_journal_volume 17
_journal_year 2015
_chemical_formula_sum 'C34 H30 N4 O4'
_chemical_formula_weight 558.62
_space_group_crystal_system monoclinic
_space_group_IT_number 14
_space_group_name_Hall '-P 2ybc'
_space_group_name_H-M_alt 'P 1 21/c 1'
_atom_sites_solution_hydrogens mixed
_audit_creation_method SHELXL-2013
_cell_angle_alpha 90
_cell_angle_beta 94.05(3)
_cell_angle_gamma 90
_cell_formula_units_Z 4
_cell_length_a 7.3964(15)
_cell_length_b 23.302(5)
_cell_length_c 16.073(3)
_cell_measurement_reflns_used 15295
_cell_measurement_temperature 123(2)
_cell_measurement_theta_max 74.5
_cell_measurement_theta_min 2.8
_cell_volume 2763.3(10)
_computing_cell_refinement
;
CrystalClear-SM Expert 2.1 b32 (Rigaku, 2014)
;
_computing_data_collection
;
CrystalClear-SM Expert 2.1 b32 (Rigaku, 2014)
;
_computing_data_reduction
;
CrystalClear-SM Expert 2.1 b32 (Rigaku, 2014)
;
_computing_molecular_graphics 'ShelXle (H&#x00C3;&#x00BC;bschle, 2011)'
_computing_publication_material 'WinGX publication routines (Farrugia, 1999)'
_computing_structure_refinement 'SHELXL-2013 (Sheldrick, 2013)'
_computing_structure_solution 'SUPERFLIP (Palatinus, 2007)'
_diffrn_ambient_temperature 123(2)
_diffrn_detector PILT
_diffrn_measured_fraction_theta_full 0.976
_diffrn_measured_fraction_theta_max 0.974
_diffrn_measurement_device_type
;
AFC11 (Right): Eulerian 3 circle
;
_diffrn_measurement_method 'profile data from \w-scans'
_diffrn_radiation_type CuK\a
_diffrn_radiation_wavelength 1.54178
_diffrn_reflns_av_R_equivalents 0.0436
_diffrn_reflns_av_unetI/netI 0.0277
_diffrn_reflns_Laue_measured_fraction_full 0.976
_diffrn_reflns_Laue_measured_fraction_max 0.974
_diffrn_reflns_limit_h_max 8
_diffrn_reflns_limit_h_min -9
_diffrn_reflns_limit_k_max 28
_diffrn_reflns_limit_k_min -28
_diffrn_reflns_limit_l_max 18
_diffrn_reflns_limit_l_min -19
_diffrn_reflns_number 16818
_diffrn_reflns_point_group_measured_fraction_full 0.976
_diffrn_reflns_point_group_measured_fraction_max 0.974
_diffrn_reflns_theta_full 67.679
_diffrn_reflns_theta_max 70.060
_diffrn_reflns_theta_min 4.691
_diffrn_source 'Rotating Anode'
_exptl_absorpt_coefficient_mu 0.692
_exptl_absorpt_correction_T_max 1.000
_exptl_absorpt_correction_T_min 0.796
_exptl_absorpt_correction_type multi-scan
_exptl_crystal_colour yellow
_exptl_crystal_density_diffrn 1.343
_exptl_crystal_description needle
_exptl_crystal_F_000 1176
_exptl_crystal_size_max 0.2
_exptl_crystal_size_mid 0.02
_exptl_crystal_size_min 0.01
_refine_diff_density_max 0.255
_refine_diff_density_min -0.248
_refine_diff_density_rms 0.053
_refine_ls_extinction_coef 0.0064(7)
_refine_ls_extinction_expression Fc^*^=kFc[1+0.001xFc^2^\l^3^/sin(2\q)]^-1/4^
_refine_ls_extinction_method SHELXL
_refine_ls_goodness_of_fit_ref 1.032
_refine_ls_hydrogen_treatment mixed
_refine_ls_matrix_type full
_refine_ls_number_parameters 390
_refine_ls_number_reflns 5095
_refine_ls_number_restraints 0
_refine_ls_restrained_S_all 1.032
_refine_ls_R_factor_all 0.0508
_refine_ls_R_factor_gt 0.0490
_refine_ls_shift/su_max 0.001
_refine_ls_shift/su_mean 0.000
_refine_ls_structure_factor_coef Fsqd
_refine_ls_weighting_details 'w=1/[\s^2^(Fo^2^)+(0.0903P)^2^+0.9371P] where P=(Fo^2^+2Fc^2^)/3'
_refine_ls_weighting_scheme calc
_refine_ls_wR_factor_gt 0.1373
_refine_ls_wR_factor_ref 0.1391
_reflns_Friedel_coverage 0.000
_reflns_number_gt 4854
_reflns_number_total 5095
_reflns_threshold_expression 'I > 2\s(I)'
_cod_data_source_file ol5b00767_si_002.cif
_cod_data_source_block compound19
_cod_depositor_comments
;
The following automatic conversions were performed:

data item '_exptl_absorpt_correction_type' value 'Multi-scan' was
changed to 'multi-scan' in accordance with the
/home/saulius/struct/COD-crude-data/automatic-downloads/DataCite-retrospective/ACS/depositions/lib/dictionaries/cif_core.dic
dictionary named 'cif_core.dic' version 2.4.2 last updated on
2011-04-26.

Automatic conversion script
Id: cif_fix_values 6909 2019-04-08 15:41:33Z antanas 
;
_cod_original_cell_volume 2763.4(10)
_cod_original_sg_symbol_H-M 'P 21/c'
_cod_database_code 1554971
_shelx_space_group_comment
;
The symmetry employed for this shelxl refinement is uniquely defined
by the following loop, which should always be used as a source of
symmetry information in preference to the above space-group names.
They are only intended as comments.
;
_shelxl_version_number 2013-4

loop_
_space_group_symop_operation_xyz
'x, y, z'
'-x, y+1/2, -z+1/2'
'-x, -y, -z'
'x, -y-1/2, z-1/2'

loop_
_atom_site_label
_atom_site_type_symbol
_atom_site_fract_x
_atom_site_fract_y
_atom_site_fract_z
_atom_site_U_iso_or_equiv
_atom_site_adp_type
_atom_site_occupancy
_atom_site_site_symmetry_order
_atom_site_calc_flag
_atom_site_refinement_flags_posn
_atom_site_refinement_flags_adp
O2 O 0.58231(15) 0.95944(4) 0.24825(6) 0.0284(3) Uani 1 1 d . .
H2 H 0.500(3) 1.1968(9) -0.0119(15) 0.045(6) Uiso 1 1 d . .
O4 O 0.90582(15) 0.82871(4) 0.95441(6) 0.0291(3) Uani 1 1 d . .
O3 O 0.90769(16) 0.90423(4) 0.86920(6) 0.0302(3) Uani 1 1 d . .
O1 O 0.48679(15) 0.90704(4) 0.13766(6) 0.0283(3) Uani 1 1 d . .
H1 H 1.176(3) 1.0147(9) 1.2770(13) 0.039(5) Uiso 1 1 d . .
N2 N 1.04078(16) 0.98447(5) 1.11105(7) 0.0236(3) Uani 1 1 d . .
H2X H 1.0656 1.0174 1.1332 0.028 Uiso 1 1 calc R U
N6 N 1.06108(18) 0.88772(5) 1.29491(8) 0.0288(3) Uani 1 1 d . .
H6 H 1.0220 0.8545 1.2786 0.035 Uiso 1 1 calc R U
N1 N 0.53833(16) 1.07588(5) 0.02470(7) 0.0243(3) Uani 1 1 d . .
H1X H 0.5316 1.0925 -0.0232 0.029 Uiso 1 1 calc R U
C008 C 0.53244(19) 0.95386(6) 0.16726(9) 0.0235(3) Uani 1 1 d . .
C009 C 1.08049(19) 0.93440(6) 1.24408(9) 0.0238(3) Uani 1 1 d . .
C010 C 0.4468(2) 1.10048(6) 0.29122(9) 0.0259(3) Uani 1 1 d . .
H010 H 0.3386 1.1081 0.2601 0.031 Uiso 1 1 calc R U
N11 N 0.65330(19) 1.19556(6) 0.17110(9) 0.0337(3) Uani 1 1 d . .
H11 H 0.6869 1.1802 0.2183 0.040 Uiso 1 1 calc R U
C012 C 0.51786(19) 1.01860(6) 0.03593(9) 0.0229(3) Uani 1 1 d . .
C013 C 0.96940(19) 0.91631(6) 1.01761(9) 0.0229(3) Uani 1 1 d . .
C014 C 0.92556(19) 0.88456(6) 0.94029(9) 0.0237(3) Uani 1 1 d . .
C15 C 1.1466(2) 0.97883(6) 1.29405(9) 0.0268(3) Uani 1 1 d . .
C016 C 0.5930(2) 1.07759(6) 0.25236(9) 0.0241(3) Uani 1 1 d . .
C017 C 0.97929(19) 0.82870(6) 1.12175(8) 0.0238(3) Uani 1 1 d . .
C018 C 1.00118(19) 0.97575(6) 1.02824(8) 0.0227(3) Uani 1 1 d . .
C019 C 0.54053(19) 1.00847(6) 0.12294(8) 0.0230(3) Uani 1 1 d . .
C020 C 1.1665(2) 0.95830(7) 1.37689(10) 0.0314(3) Uani 1 1 d . .
H020 H 1.2081 0.9793 1.4236 0.038 Uiso 1 1 calc R U
C021 C 1.03621(19) 0.93399(6) 1.15503(9) 0.0232(3) Uani 1 1 d . .
C022 C 0.8180(2) 0.80505(6) 1.14538(9) 0.0268(3) Uani 1 1 d . .
H022 H 0.7158 0.8281 1.1474 0.032 Uiso 1 1 calc R U
C023 C 0.57102(19) 1.10386(6) 0.09916(9) 0.0244(3) Uani 1 1 d . .
C024 C 0.6229(2) 1.10126(6) 0.42294(9) 0.0314(4) Uani 1 1 d . .
H024 H 0.6320 1.1081 0.4801 0.038 Uiso 1 1 calc R U
C25 C 1.1139(2) 0.90231(7) 1.37598(9) 0.0314(3) Uani 1 1 d . .
H25 H 1.1136 0.8782 1.4220 0.038 Uiso 1 1 calc R U
C026 C 0.4619(2) 1.11204(6) 0.37656(9) 0.0304(3) Uani 1 1 d . .
H026 H 0.3636 1.1270 0.4023 0.036 Uiso 1 1 calc R U
C027 C 0.57298(19) 1.06341(6) 0.16186(9) 0.0235(3) Uani 1 1 d . .
C028 C 0.9589(2) 0.71224(6) 1.16234(10) 0.0332(4) Uani 1 1 d . .
H028 H 0.9517 0.6734 1.1750 0.040 Uiso 1 1 calc R U
C029 C 0.5725(2) 0.90830(6) 0.29930(9) 0.0293(3) Uani 1 1 d . .
H02A H 0.6475 0.8780 0.2786 0.035 Uiso 1 1 calc R U
H02B H 0.4487 0.8946 0.2988 0.035 Uiso 1 1 calc R U
C030 C 0.8084(2) 0.74710(7) 1.16614(10) 0.0322(4) Uani 1 1 d . .
H030 H 0.7003 0.7318 1.1826 0.039 Uiso 1 1 calc R U
C031 C 0.59180(19) 1.16580(6) 0.10082(9) 0.0261(3) Uani 1 1 d . .
C32 C 0.5530(2) 1.20555(7) 0.03914(11) 0.0336(4) Uani 1 1 d . .
C033 C 1.1197(2) 0.73545(7) 1.13974(10) 0.0348(4) Uani 1 1 d . .
H033 H 1.2213 0.7122 1.1373 0.042 Uiso 1 1 calc R U
C034 C 1.1310(2) 0.79349(7) 1.12056(10) 0.0315(3) Uani 1 1 d . .
H034 H 1.2410 0.8089 1.1068 0.038 Uiso 1 1 calc R U
C035 C 0.99178(19) 0.89050(6) 1.09894(9) 0.0230(3) Uani 1 1 d . .
C036 C 0.7557(2) 1.06864(7) 0.29920(10) 0.0313(3) Uani 1 1 d . .
H036 H 0.8556 1.0548 0.2735 0.038 Uiso 1 1 calc R U
C037 C 0.7702(2) 1.08026(7) 0.38434(10) 0.0332(4) Uani 1 1 d . .
H037 H 0.8794 1.0739 0.4153 0.040 Uiso 1 1 calc R U
C038 C 0.8804(2) 0.73154(7) 0.91472(11) 0.0373(4) Uani 1 1 d . .
H03A H 0.8480 0.7054 0.8700 0.056 Uiso 1 1 calc R U
H03B H 0.7987 0.7268 0.9581 0.056 Uiso 1 1 calc R U
H03C H 1.0020 0.7238 0.9367 0.056 Uiso 1 1 calc R U
C039 C 0.6407(2) 0.92564(7) 0.38623(10) 0.0349(4) Uani 1 1 d . .
H03D H 0.7633 0.9391 0.3857 0.052 Uiso 1 1 calc R U
H03E H 0.6368 0.8931 0.4228 0.052 Uiso 1 1 calc R U
H03F H 0.5655 0.9557 0.4056 0.052 Uiso 1 1 calc R U
C040 C 0.6530(2) 1.25315(7) 0.15475(12) 0.0405(4) Uani 1 1 d . .
H040 H 0.6878 1.2821 0.1924 0.049 Uiso 1 1 calc R U
C041 C 0.8687(2) 0.79219(6) 0.88242(9) 0.0298(3) Uani 1 1 d . .
H04A H 0.9572 0.7986 0.8417 0.036 Uiso 1 1 calc R U
H04B H 0.7488 0.7999 0.8564 0.036 Uiso 1 1 calc R U
C042 C 0.5933(3) 1.26049(7) 0.07425(12) 0.0412(4) Uani 1 1 d . .
H042 H 0.5806 1.2954 0.0465 0.049 Uiso 1 1 calc R U

loop_
_atom_site_aniso_label
_atom_site_aniso_U_11
_atom_site_aniso_U_22
_atom_site_aniso_U_33
_atom_site_aniso_U_23
_atom_site_aniso_U_13
_atom_site_aniso_U_12
O2 0.0428(6) 0.0249(5) 0.0170(5) 0.0017(4) -0.0009(4) -0.0002(4)
O4 0.0467(6) 0.0200(5) 0.0199(5) -0.0016(4) -0.0018(4) -0.0025(4)
O3 0.0466(6) 0.0244(5) 0.0184(5) 0.0007(4) -0.0052(4) -0.0024(4)
O1 0.0423(6) 0.0218(5) 0.0206(5) -0.0010(4) 0.0008(4) -0.0007(4)
N2 0.0331(6) 0.0198(6) 0.0171(6) 0.0006(4) -0.0046(5) -0.0013(4)
N6 0.0400(7) 0.0259(6) 0.0195(6) 0.0024(5) -0.0044(5) -0.0038(5)
N1 0.0341(6) 0.0214(6) 0.0171(6) -0.0004(4) 0.0000(5) -0.0006(5)
C008 0.0273(7) 0.0253(7) 0.0178(7) -0.0008(5) 0.0008(5) 0.0022(5)
C009 0.0292(7) 0.0226(7) 0.0191(7) 0.0022(5) -0.0028(5) 0.0008(5)
C010 0.0339(7) 0.0234(7) 0.0197(7) -0.0009(5) -0.0023(6) 0.0011(5)
N11 0.0451(8) 0.0262(7) 0.0288(7) -0.0035(5) -0.0044(6) -0.0039(5)
C012 0.0275(7) 0.0217(7) 0.0193(7) -0.0016(5) 0.0012(5) 0.0009(5)
C013 0.0282(7) 0.0217(7) 0.0184(7) 0.0012(5) -0.0025(5) -0.0002(5)
C014 0.0281(7) 0.0207(7) 0.0216(7) 0.0011(5) -0.0021(5) 0.0002(5)
C15 0.0344(8) 0.0209(7) 0.0240(7) 0.0005(5) -0.0060(6) 0.0013(6)
C016 0.0334(7) 0.0193(6) 0.0192(7) -0.0014(5) -0.0003(6) -0.0009(5)
C017 0.0346(7) 0.0212(7) 0.0151(6) 0.0000(5) -0.0027(5) -0.0001(5)
C018 0.0272(7) 0.0231(7) 0.0170(6) 0.0006(5) -0.0036(5) -0.0006(5)
C019 0.0283(7) 0.0222(7) 0.0182(7) -0.0014(5) 0.0001(5) 0.0015(5)
C020 0.0358(8) 0.0349(8) 0.0223(7) -0.0066(6) -0.0075(6) 0.0027(6)
C021 0.0281(7) 0.0219(7) 0.0190(7) 0.0028(5) -0.0024(5) 0.0013(5)
C022 0.0343(8) 0.0238(7) 0.0221(7) -0.0013(5) -0.0005(6) 0.0007(5)
C023 0.0305(7) 0.0223(7) 0.0202(7) -0.0026(5) -0.0003(6) 0.0000(5)
C024 0.0499(9) 0.0252(7) 0.0183(7) -0.0015(5) -0.0036(6) -0.0002(6)
C25 0.0385(8) 0.0370(8) 0.0177(7) 0.0045(6) -0.0048(6) -0.0025(6)
C026 0.0419(8) 0.0286(7) 0.0206(7) -0.0021(6) 0.0020(6) 0.0035(6)
C027 0.0283(7) 0.0234(7) 0.0185(7) -0.0022(5) 0.0004(5) 0.0006(5)
C028 0.0540(10) 0.0216(7) 0.0231(7) 0.0025(5) -0.0039(7) -0.0008(6)
C029 0.0408(8) 0.0249(7) 0.0223(7) 0.0043(5) 0.0018(6) 0.0028(6)
C030 0.0436(8) 0.0264(7) 0.0264(8) 0.0014(6) 0.0005(6) -0.0067(6)
C031 0.0320(7) 0.0232(7) 0.0231(7) -0.0026(5) 0.0019(6) -0.0015(5)
C32 0.0474(9) 0.0279(8) 0.0259(8) 0.0026(6) 0.0054(7) 0.0010(6)
C033 0.0449(9) 0.0282(8) 0.0304(8) 0.0041(6) -0.0030(7) 0.0099(7)
C034 0.0355(8) 0.0286(8) 0.0301(8) 0.0045(6) 0.0009(6) 0.0024(6)
C035 0.0279(7) 0.0214(7) 0.0190(7) 0.0022(5) -0.0021(5) -0.0001(5)
C036 0.0347(8) 0.0317(8) 0.0269(8) -0.0039(6) -0.0024(6) 0.0023(6)
C037 0.0394(8) 0.0320(8) 0.0262(8) -0.0021(6) -0.0104(6) 0.0012(6)
C038 0.0488(9) 0.0229(7) 0.0391(9) -0.0066(6) -0.0041(7) 0.0011(6)
C039 0.0439(9) 0.0393(9) 0.0210(8) 0.0042(6) -0.0012(7) 0.0035(7)
C040 0.0505(10) 0.0231(7) 0.0477(10) -0.0075(7) 0.0012(8) -0.0069(7)
C041 0.0409(8) 0.0254(7) 0.0229(7) -0.0071(6) -0.0005(6) -0.0003(6)
C042 0.0524(10) 0.0225(8) 0.0497(11) 0.0063(7) 0.0109(8) -0.0009(7)

loop_
_atom_type_symbol
_atom_type_description
_atom_type_scat_dispersion_real
_atom_type_scat_dispersion_imag
_atom_type_scat_source
C C 0.0192 0.0096 'International Tables Vol C Tables 4.2.6.8 and 6.1.1.4'
H H 0.0000 0.0000 'International Tables Vol C Tables 4.2.6.8 and 6.1.1.4'
N N 0.0330 0.0189 'International Tables Vol C Tables 4.2.6.8 and 6.1.1.4'
O O 0.0517 0.0336 'International Tables Vol C Tables 4.2.6.8 and 6.1.1.4'

loop_
_geom_angle_atom_site_label_1
_geom_angle_atom_site_label_2
_geom_angle_atom_site_label_3
_geom_angle
_geom_angle_site_symmetry_3
C008 O2 C029 116.75(11) .
C014 O4 C041 117.11(11) .
C018 N2 C021 111.39(11) .
C009 N6 C25 109.44(12) .
C012 N1 C023 111.51(12) .
O1 C008 O2 120.95(13) .
O1 C008 C019 127.17(13) .
O2 C008 C019 111.88(12) .
N6 C009 C15 107.20(13) .
N6 C009 C021 123.89(13) .
C15 C009 C021 128.91(13) .
C016 C010 C026 120.28(14) .
C040 N11 C031 109.94(14) .
N1 C012 C019 106.78(12) .
N1 C012 C012 119.79(16) 3_675
C019 C012 C012 133.43(16) 3_675
C018 C013 C035 107.01(12) .
C018 C013 C014 128.57(12) .
C035 C013 C014 124.41(13) .
O3 C014 O4 121.14(13) .
O3 C014 C013 127.13(13) .
O4 C014 C013 111.73(12) .
C009 C15 C020 107.69(13) .
C036 C016 C010 118.99(13) .
C036 C016 C027 121.23(13) .
C010 C016 C027 119.78(13) .
C022 C017 C034 118.57(13) .
C022 C017 C035 121.28(13) .
C034 C017 C035 120.15(13) .
N2 C018 C013 106.73(12) .
N2 C018 C018 119.30(16) 3_777
C013 C018 C018 133.97(16) 3_777
C012 C019 C027 106.61(12) .
C012 C019 C008 128.33(12) .
C027 C019 C008 125.06(13) .
C25 C020 C15 107.68(13) .
N2 C021 C035 107.81(12) .
N2 C021 C009 119.45(12) .
C035 C021 C009 132.71(13) .
C017 C022 C030 120.57(14) .
N1 C023 C027 107.78(12) .
N1 C023 C031 120.10(13) .
C027 C023 C031 132.10(13) .
C037 C024 C026 119.93(14) .
C020 C25 N6 107.98(13) .
C024 C026 C010 120.10(15) .
C023 C027 C019 107.32(12) .
C023 C027 C016 123.88(12) .
C019 C027 C016 128.67(13) .
C033 C028 C030 119.58(14) .
O2 C029 C039 106.10(12) .
C028 C030 C022 120.22(15) .
C32 C031 N11 107.05(14) .
C32 C031 C023 129.90(14) .
N11 C031 C023 123.02(13) .
C031 C32 C042 107.08(15) .
C028 C033 C034 120.42(15) .
C033 C034 C017 120.61(15) .
C021 C035 C013 107.06(12) .
C021 C035 C017 124.38(13) .
C013 C035 C017 128.51(12) .
C016 C036 C037 120.48(15) .
C024 C037 C036 120.14(15) .
C042 C040 N11 107.75(15) .
O4 C041 C038 105.86(12) .
C040 C042 C32 108.17(15) .

loop_
_geom_bond_atom_site_label_1
_geom_bond_atom_site_label_2
_geom_bond_distance
_geom_bond_site_symmetry_2
O2 C008 1.3340(17) .
O2 C029 1.4517(17) .
O4 C014 1.3308(17) .
O4 C041 1.4468(17) .
O3 C014 1.2296(18) .
O1 C008 1.2279(18) .
N2 C018 1.3578(18) .
N2 C021 1.3741(18) .
N6 C009 1.3739(19) .
N6 C25 1.3763(19) .
N1 C012 1.3569(19) .
N1 C023 1.3694(18) .
C008 C019 1.4618(19) .
C009 C15 1.379(2) .
C009 C021 1.446(2) .
C010 C016 1.393(2) .
C010 C026 1.395(2) .
N11 C040 1.367(2) .
N11 C031 1.3751(19) .
C012 C019 1.4165(19) .
C012 C012 1.453(3) 3_675
C013 C018 1.4130(19) .
C013 C035 1.4380(19) .
C013 C014 1.4629(19) .
C15 C020 1.413(2) .
C016 C036 1.389(2) .
C016 C027 1.4888(19) .
C017 C022 1.391(2) .
C017 C034 1.391(2) .
C017 C035 1.4906(19) .
C018 C018 1.449(3) 3_777
C019 C027 1.4376(19) .
C020 C25 1.361(2) .
C021 C035 1.381(2) .
C022 C030 1.394(2) .
C023 C027 1.379(2) .
C023 C031 1.452(2) .
C024 C037 1.381(2) .
C024 C026 1.382(2) .
C028 C033 1.378(3) .
C028 C030 1.383(2) .
C029 C039 1.507(2) .
C031 C32 1.372(2) .
C32 C042 1.422(2) .
C033 C034 1.391(2) .
C036 C037 1.392(2) .
C038 C041 1.506(2) .
C040 C042 1.348(3) .

loop_
_geom_torsion_atom_site_label_1
_geom_torsion_atom_site_label_2
_geom_torsion_atom_site_label_3
_geom_torsion_atom_site_label_4
_geom_torsion
_geom_torsion_site_symmetry_1
_geom_torsion_site_symmetry_4
C029 O2 C008 O1 -2.44(19) . .
C029 O2 C008 C019 177.58(12) . .
C25 N6 C009 C15 0.07(17) . .
C25 N6 C009 C021 -179.68(14) . .
C023 N1 C012 C019 -0.67(16) . .
C023 N1 C012 C012 -179.99(16) . 3_675
C041 O4 C014 O3 2.0(2) . .
C041 O4 C014 C013 -177.79(12) . .
C018 C013 C014 O3 -0.2(2) . .
C035 C013 C014 O3 -178.79(14) . .
C018 C013 C014 O4 179.63(14) . .
C035 C013 C014 O4 1.0(2) . .
N6 C009 C15 C020 -0.26(17) . .
C021 C009 C15 C020 179.48(15) . .
C026 C010 C016 C036 -2.5(2) . .
C026 C010 C016 C027 177.75(13) . .
C021 N2 C018 C013 -0.12(16) . .
C021 N2 C018 C018 179.79(16) . 3_777
C035 C013 C018 N2 0.24(15) . .
C014 C013 C018 N2 -178.57(14) . .
C035 C013 C018 C018 -179.7(2) . 3_777
C014 C013 C018 C018 1.5(3) . 3_777
N1 C012 C019 C027 0.78(15) . .
C012 C012 C019 C027 179.96(19) 3_675 .
N1 C012 C019 C008 -179.62(13) . .
C012 C012 C019 C008 -0.4(3) 3_675 .
O1 C008 C019 C012 -7.7(2) . .
O2 C008 C019 C012 172.25(13) . .
O1 C008 C019 C027 171.80(14) . .
O2 C008 C019 C027 -8.2(2) . .
C009 C15 C020 C25 0.35(18) . .
C018 N2 C021 C035 -0.05(16) . .
C018 N2 C021 C009 178.06(12) . .
N6 C009 C021 N2 172.66(13) . .
C15 C009 C021 N2 -7.0(2) . .
N6 C009 C021 C035 -9.8(3) . .
C15 C009 C021 C035 170.51(16) . .
C034 C017 C022 C030 -1.0(2) . .
C035 C017 C022 C030 179.69(13) . .
C012 N1 C023 C027 0.28(17) . .
C012 N1 C023 C031 -178.24(13) . .
C15 C020 C25 N6 -0.30(18) . .
C009 N6 C25 C020 0.15(18) . .
C037 C024 C026 C010 1.5(2) . .
C016 C010 C026 C024 0.5(2) . .
N1 C023 C027 C019 0.23(16) . .
C031 C023 C027 C019 178.50(15) . .
N1 C023 C027 C016 -175.98(13) . .
C031 C023 C027 C016 2.3(3) . .
C012 C019 C027 C023 -0.62(16) . .
C008 C019 C027 C023 179.76(13) . .
C012 C019 C027 C016 175.35(14) . .
C008 C019 C027 C016 -4.3(2) . .
C036 C016 C027 C023 -104.14(18) . .
C010 C016 C027 C023 75.60(19) . .
C036 C016 C027 C019 80.5(2) . .
C010 C016 C027 C019 -99.76(18) . .
C008 O2 C029 C039 178.30(12) . .
C033 C028 C030 C022 1.5(2) . .
C017 C022 C030 C028 -0.9(2) . .
C040 N11 C031 C32 0.26(18) . .
C040 N11 C031 C023 -178.00(14) . .
N1 C023 C031 C32 13.0(2) . .
C027 C023 C031 C32 -165.09(17) . .
N1 C023 C031 N11 -169.16(14) . .
C027 C023 C031 N11 12.7(3) . .
N11 C031 C32 C042 0.09(18) . .
C023 C031 C32 C042 178.19(16) . .
C030 C028 C033 C034 -0.2(2) . .
C028 C033 C034 C017 -1.7(2) . .
C022 C017 C034 C033 2.3(2) . .
C035 C017 C034 C033 -178.41(14) . .
N2 C021 C035 C013 0.19(16) . .
C009 C021 C035 C013 -177.57(15) . .
N2 C021 C035 C017 177.81(13) . .
C009 C021 C035 C017 0.0(3) . .
C018 C013 C035 C021 -0.27(16) . .
C014 C013 C035 C021 178.60(13) . .
C018 C013 C035 C017 -177.75(14) . .
C014 C013 C035 C017 1.1(2) . .
C022 C017 C035 C021 89.06(18) . .
C034 C017 C035 C021 -90.26(19) . .
C022 C017 C035 C013 -93.86(19) . .
C034 C017 C035 C013 86.83(19) . .
C010 C016 C036 C037 2.5(2) . .
C027 C016 C036 C037 -177.76(14) . .
C026 C024 C037 C036 -1.5(2) . .
C016 C036 C037 C024 -0.5(2) . .
C031 N11 C040 C042 -0.5(2) . .
C014 O4 C041 C038 171.85(13) . .
N11 C040 C042 C32 0.6(2) . .
C031 C32 C042 C040 -0.4(2) . .
